data_7223086
loop_
_publ_author_name
'Wang, Chao'
'Huang, Ling ling'
'Lu, Min'
'Zhao, Bei'
'Wang, Yaorong'
'Zhang, Yong'
'Shen, Qi'
'Yao, Yingming'

_publ_section_title
;
 Anionic phenoxy-amido rare-earth complexes as efficient catalysts for
 amidation of aldehydes with amines
;
_journal_name_full 'RSC Adv.'
_journal_paper_doi 10.1039/C5RA20285J
_journal_year 2015
_chemical_formula_moiety 'C56 H86 F2 Li2 N3 O4 Si2 Sm'
_chemical_formula_sum 'C56 H86 F2 Li2 N3 O4 Si2 Sm'
_chemical_formula_weight 1123.69
_chemical_name_systematic
; 
 ? 
;
_space_group_IT_number 110
_symmetry_cell_setting tetragonal
_symmetry_Int_Tables_number 110
_symmetry_space_group_name_Hall 'I 4bw -2c'
_symmetry_space_group_name_H-M 'I 41 c d'
_atom_sites_solution_hydrogens geom
_atom_sites_solution_primary direct
_atom_sites_solution_secondary difmap
_audit_creation_method SHELXL-97
_audit_update_record
;
2015-07-14 deposited with the CCDC.
2015-10-28 downloaded from the CCDC.
;
_cell_angle_alpha 90.00
_cell_angle_beta 90.00
_cell_angle_gamma 90.00
_cell_formula_units_Z 8
_cell_length_a 21.2389(14)
_cell_length_b 21.2389(14)
_cell_length_c 27.1250(19)
_cell_measurement_reflns_used 14842
_cell_measurement_temperature 223(2)
_cell_measurement_theta_max 27.5
_cell_measurement_theta_min 3.0
_cell_volume 12235.8(14)
_computing_cell_refinement CrystalClear
_computing_data_collection CrystalClear
_computing_data_reduction CrystalStructure
_computing_publication_material 'CrystalStructure 3.7.0'
_computing_structure_refinement 'SHELXL-97 (Sheldrick, 1997)'
_computing_structure_solution 'SHELXS-97 (Sheldrick, 1990)'
_diffrn_ambient_temperature 223(2)
_diffrn_detector_area_resol_mean 14.63
_diffrn_measured_fraction_theta_full 0.989
_diffrn_measured_fraction_theta_max 0.989
_diffrn_measurement_device_type 'Rigaku Saturn'
_diffrn_measurement_method \w
_diffrn_radiation_monochromator graphite
_diffrn_radiation_source 'fine-focus sealed tube'
_diffrn_radiation_type MoK\a
_diffrn_radiation_wavelength 0.71075
_diffrn_reflns_av_R_equivalents 0.0308
_diffrn_reflns_av_sigmaI/netI 0.0271
_diffrn_reflns_limit_h_max 27
_diffrn_reflns_limit_h_min -23
_diffrn_reflns_limit_k_max 27
_diffrn_reflns_limit_k_min -20
_diffrn_reflns_limit_l_max 35
_diffrn_reflns_limit_l_min -29
_diffrn_reflns_number 24559
_diffrn_reflns_theta_full 27.48
_diffrn_reflns_theta_max 27.48
_diffrn_reflns_theta_min 3.03
_exptl_absorpt_coefficient_mu 1.047
_exptl_absorpt_correction_T_max 0.605
_exptl_absorpt_correction_T_min 0.441
_exptl_absorpt_correction_type multi-scan
_exptl_absorpt_process_details 'Jacobson, R. (1998) Private communication'
_exptl_crystal_colour colorless
_exptl_crystal_density_diffrn 1.220
_exptl_crystal_density_method 'not measured'
_exptl_crystal_description block
_exptl_crystal_F_000 4712
_exptl_crystal_size_max 0.60
_exptl_crystal_size_mid 0.38
_exptl_crystal_size_min 0.25
_refine_diff_density_max 0.445
_refine_diff_density_min -0.612
_refine_diff_density_rms 0.081
_refine_ls_abs_structure_details 'Flack H D (1983), Acta Cryst. A39, 876-881'
_refine_ls_abs_structure_Flack 0.02(4)
_refine_ls_extinction_method none
_refine_ls_goodness_of_fit_ref 1.167
_refine_ls_hydrogen_treatment constr
_refine_ls_matrix_type full
_refine_ls_number_parameters 307
_refine_ls_number_reflns 5573
_refine_ls_number_restraints 17
_refine_ls_restrained_S_all 1.179
_refine_ls_R_factor_all 0.0575
_refine_ls_R_factor_gt 0.0500
_refine_ls_shift/su_max 0.000
_refine_ls_shift/su_mean 0.000
_refine_ls_structure_factor_coef Fsqd
_refine_ls_weighting_details 'calc w=1/[\s^2^(Fo^2^)+(0.0500P)^2^+19.8856P] where P=(Fo^2^+2Fc^2^)/3'
_refine_ls_weighting_scheme calc
_refine_ls_wR_factor_gt 0.1186
_refine_ls_wR_factor_ref 0.1238
_reflns_number_gt 4818
_reflns_number_total 5573
_reflns_threshold_expression >2sigma(I)
_cod_data_source_file c5ra20285j2.cif
_cod_data_source_block complex3
_cod_database_code 7223086

loop_
_symmetry_equiv_pos_as_xyz
'x, y, z'
'-y, x+1/2, z+1/4'
'-x+1/2, -y+1/2, z+1/2'
'y+1/2, -x, z+3/4'
'-x, y, z+1/2'
'y, x+1/2, z+3/4'
'x+1/2, -y+1/2, z'
'-y+1/2, -x, z+1/4'
'x+1/2, y+1/2, z+1/2'
'-y+1/2, x+1, z+3/4'
'-x+1, -y+1, z+1'
'y+1, -x+1/2, z+5/4'
'-x+1/2, y+1/2, z+1'
'y+1/2, x+1, z+5/4'
'x+1, -y+1, z+1/2'
'-y+1, -x+1/2, z+3/4'

loop_
_atom_site_label
_atom_site_type_symbol
_atom_site_fract_x
_atom_site_fract_y
_atom_site_fract_z
_atom_site_U_iso_or_equiv
_atom_site_adp_type
_atom_site_occupancy
_atom_site_symmetry_multiplicity
_atom_site_calc_flag
_atom_site_refinement_flags
_atom_site_disorder_assembly
_atom_site_disorder_group
Sm1 Sm 0.5000 0.5000 0.12068(8) 0.03837(12) Uani 1 2 d S . .
Si1 Si 0.51651(9) 0.43090(10) 0.00623(6) 0.0663(5) Uani 1 1 d . B .
F1 F 0.6099(2) 0.8186(2) 0.1147(2) 0.1177(17) Uani 1 1 d . B .
O1 O 0.39772(17) 0.50736(16) 0.14727(15) 0.0457(9) Uani 1 1 d . . .
O2 O 0.6336(3) 0.5689(3) 0.25275(19) 0.106(2) Uani 1 1 d D . .
N1 N 0.5095(2) 0.5902(2) 0.17390(19) 0.0495(11) Uani 1 1 d . . .
N2 N 0.5000 0.5000 0.0362(3) 0.050(2) Uani 1 2 d S . .
C1 C 0.3654(2) 0.5600(2) 0.16107(17) 0.0410(11) Uani 1 1 d . . .
C2 C 0.3029(2) 0.5713(2) 0.14406(19) 0.0406(11) Uani 1 1 d . . .
C3 C 0.2747(2) 0.6266(3) 0.1605(2) 0.0490(13) Uani 1 1 d . . .
H3 H 0.2341 0.6358 0.1486 0.059 Uiso 1 1 calc R . .
C4 C 0.3022(2) 0.6696(3) 0.1934(2) 0.0517(13) Uani 1 1 d . A .
C5 C 0.3622(2) 0.6553(3) 0.2092(2) 0.0482(13) Uani 1 1 d . A .
H5 H 0.3822 0.6828 0.2314 0.058 Uiso 1 1 calc R . .
C6 C 0.3941(2) 0.6020(3) 0.1936(2) 0.0460(13) Uani 1 1 d . . .
C7 C 0.2683(2) 0.5253(3) 0.1105(2) 0.0511(14) Uani 1 1 d . . .
C8 C 0.3026(3) 0.5150(3) 0.0621(2) 0.0617(16) Uani 1 1 d . . .
H8A H 0.3055 0.5545 0.0444 0.093 Uiso 1 1 calc R . .
H8B H 0.2796 0.4846 0.0423 0.093 Uiso 1 1 calc R . .
H8C H 0.3446 0.4991 0.0686 0.093 Uiso 1 1 calc R . .
C9 C 0.2594(3) 0.4624(3) 0.1376(3) 0.074(2) Uani 1 1 d . . .
H9A H 0.2290 0.4367 0.1200 0.111 Uiso 1 1 calc R . .
H9B H 0.2441 0.4703 0.1707 0.111 Uiso 1 1 calc R . .
H9C H 0.2993 0.4403 0.1393 0.111 Uiso 1 1 calc R . .
C10 C 0.2010(3) 0.5484(3) 0.0969(3) 0.0648(17) Uani 1 1 d . . .
H10A H 0.2039 0.5886 0.0800 0.097 Uiso 1 1 calc R . .
H10B H 0.1763 0.5534 0.1267 0.097 Uiso 1 1 calc R . .
H10C H 0.1810 0.5178 0.0755 0.097 Uiso 1 1 calc R . .
C11 C 0.2679(3) 0.7308(3) 0.2090(3) 0.0686(19) Uani 1 1 d D . .
C12 C 0.2970(8) 0.7558(7) 0.2578(5) 0.073(3) Uiso 0.50 1 d PD A 1
C13 C 0.2528(8) 0.7657(9) 0.1589(6) 0.073(3) Uiso 0.50 1 d PD A 1
C14 C 0.1996(7) 0.7211(10) 0.2208(6) 0.073(3) Uiso 0.50 1 d PD A 1
C12' C 0.3098(8) 0.7755(8) 0.2351(6) 0.080(3) Uiso 0.50 1 d PD A 2
C13' C 0.2677(10) 0.7752(8) 0.1671(6) 0.080(3) Uiso 0.50 1 d PD A 2
C14' C 0.2053(7) 0.7154(11) 0.2340(7) 0.080(3) Uiso 0.50 1 d PD A 2
C15 C 0.4606(2) 0.5884(3) 0.2118(2) 0.0522(14) Uani 1 1 d . B .
H15A H 0.4713 0.6192 0.2373 0.063 Uiso 1 1 calc R . .
H15B H 0.4610 0.5467 0.2271 0.063 Uiso 1 1 calc R . .
C16 C 0.5327(2) 0.6497(3) 0.1606(2) 0.0517(14) Uani 1 1 d . B .
C17 C 0.5149(3) 0.7077(3) 0.1817(3) 0.0621(16) Uani 1 1 d . . .
H17 H 0.4839 0.7084 0.2064 0.075 Uiso 1 1 calc R B .
C18 C 0.5420(4) 0.7632(3) 0.1666(3) 0.079(2) Uani 1 1 d . B .
H18 H 0.5305 0.8014 0.1817 0.094 Uiso 1 1 calc R . .
C19 C 0.5849(4) 0.7627(3) 0.1304(3) 0.079(2) Uani 1 1 d . . .
C20 C 0.6048(3) 0.7082(4) 0.1077(3) 0.083(2) Uani 1 1 d . B .
H20 H 0.6354 0.7088 0.0827 0.099 Uiso 1 1 calc R . .
C21 C 0.5776(3) 0.6522(3) 0.1235(3) 0.0652(16) Uani 1 1 d . . .
H21 H 0.5902 0.6144 0.1084 0.078 Uiso 1 1 calc R B .
C22 C 0.4433(4) 0.3911(4) -0.0169(3) 0.095(3) Uani 1 1 d . . .
H22A H 0.4106 0.3937 0.0080 0.142 Uiso 1 1 calc R B .
H22B H 0.4524 0.3472 -0.0239 0.142 Uiso 1 1 calc R . .
H22C H 0.4291 0.4117 -0.0468 0.142 Uiso 1 1 calc R . .
C23 C 0.5573(3) 0.3747(3) 0.0492(3) 0.0717(19) Uani 1 1 d . . .
H23A H 0.6011 0.3869 0.0527 0.108 Uiso 1 1 calc R B .
H23B H 0.5549 0.3324 0.0359 0.108 Uiso 1 1 calc R . .
H23C H 0.5369 0.3759 0.0812 0.108 Uiso 1 1 calc R . .
C24 C 0.5705(4) 0.4397(5) -0.0485(3) 0.098(3) Uani 1 1 d . . .
H24A H 0.5570 0.4753 -0.0682 0.147 Uiso 1 1 calc R B .
H24B H 0.5690 0.4017 -0.0683 0.147 Uiso 1 1 calc R . .
H24C H 0.6132 0.4466 -0.0371 0.147 Uiso 1 1 calc R . .
C25 C 0.6131(8) 0.6224(7) 0.2819(6) 0.090(3) Uiso 0.50 1 d PD B 1
C26 C 0.6570(8) 0.6323(8) 0.3238(7) 0.090(3) Uiso 0.50 1 d PD B 1
C27 C 0.7014(8) 0.5767(7) 0.3175(6) 0.090(3) Uiso 0.50 1 d PD B 1
C28 C 0.6727(8) 0.5262(6) 0.2803(6) 0.090(3) Uiso 0.50 1 d PD B 1
C25' C 0.5973(9) 0.6001(10) 0.2911(6) 0.113(4) Uiso 0.50 1 d PD B 2
C26' C 0.6436(10) 0.6052(10) 0.3319(8) 0.113(4) Uiso 0.50 1 d PD B 2
C27' C 0.6778(10) 0.5464(10) 0.3264(7) 0.113(4) Uiso 0.50 1 d PD B 2
C28' C 0.6946(6) 0.5504(10) 0.2707(6) 0.113(4) Uiso 0.50 1 d PD B 2
Li1 Li 0.5986(5) 0.5588(6) 0.1903(4) 0.067(3) Uani 1 1 d . . .

loop_
_atom_site_aniso_label
_atom_site_aniso_U_11
_atom_site_aniso_U_22
_atom_site_aniso_U_33
_atom_site_aniso_U_23
_atom_site_aniso_U_13
_atom_site_aniso_U_12
Sm1 0.0416(2) 0.03644(18) 0.03710(17) 0.000 0.000 0.00377(14)
Si1 0.0754(11) 0.0762(12) 0.0473(8) -0.0158(9) 0.0129(9) -0.0183(10)
F1 0.114(4) 0.084(3) 0.156(5) 0.000(3) -0.005(4) -0.031(3)
O1 0.0351(18) 0.047(2) 0.055(2) -0.0010(17) 0.0011(18) 0.0099(15)
O2 0.094(4) 0.151(5) 0.073(3) -0.048(3) -0.037(3) 0.058(4)
N1 0.036(2) 0.053(3) 0.059(3) -0.015(2) 0.000(2) 0.005(2)
N2 0.062(4) 0.053(4) 0.037(4) 0.000 0.000 -0.009(3)
C1 0.043(3) 0.044(3) 0.036(2) 0.003(2) 0.003(2) 0.012(2)
C2 0.037(3) 0.042(3) 0.043(3) 0.004(2) 0.000(2) 0.002(2)
C3 0.036(3) 0.055(3) 0.056(3) -0.002(3) -0.008(2) 0.004(2)
C4 0.039(3) 0.057(3) 0.059(3) -0.003(3) -0.003(3) 0.012(2)
C5 0.046(3) 0.055(3) 0.044(3) -0.005(3) -0.003(2) 0.002(3)
C6 0.035(2) 0.056(3) 0.048(3) 0.002(3) -0.006(2) 0.010(3)
C7 0.043(3) 0.050(3) 0.061(4) -0.001(3) -0.008(3) 0.002(2)
C8 0.056(4) 0.075(4) 0.054(3) -0.014(3) -0.006(3) 0.003(3)
C9 0.067(4) 0.057(4) 0.098(5) 0.007(4) -0.018(4) -0.006(3)
C10 0.044(3) 0.070(4) 0.080(4) -0.007(3) -0.021(3) -0.005(3)
C11 0.052(3) 0.056(4) 0.097(5) -0.017(4) -0.014(4) 0.016(3)
C15 0.043(3) 0.062(4) 0.051(3) -0.014(3) -0.011(3) 0.014(3)
C16 0.031(3) 0.068(4) 0.056(3) -0.017(3) -0.008(2) 0.001(3)
C17 0.052(3) 0.057(4) 0.077(4) -0.021(3) -0.010(3) 0.006(3)
C18 0.066(4) 0.056(4) 0.115(6) -0.013(4) -0.015(4) -0.003(3)
C19 0.070(4) 0.063(4) 0.105(6) -0.003(4) -0.016(4) -0.021(4)
C20 0.068(4) 0.094(6) 0.085(5) -0.013(4) -0.004(4) -0.021(4)
C21 0.053(3) 0.067(4) 0.075(4) -0.020(4) -0.013(3) -0.009(3)
C22 0.079(5) 0.108(6) 0.096(6) -0.047(5) -0.007(5) -0.031(5)
C23 0.071(4) 0.064(4) 0.081(5) -0.023(4) 0.019(4) -0.004(3)
C24 0.112(7) 0.115(7) 0.067(5) 0.000(5) 0.039(5) -0.010(6)
Li1 0.058(6) 0.075(7) 0.068(6) -0.025(6) -0.027(5) 0.015(5)

loop_
_atom_type_symbol
_atom_type_description
_atom_type_scat_dispersion_real
_atom_type_scat_dispersion_imag
_atom_type_scat_source
C C 0.0033 0.0016 'International Tables Vol C Tables 4.2.6.8 and 6.1.1.4'
H H 0.0000 0.0000 'International Tables Vol C Tables 4.2.6.8 and 6.1.1.4'
N N 0.0061 0.0033 'International Tables Vol C Tables 4.2.6.8 and 6.1.1.4'
O O 0.0106 0.0060 'International Tables Vol C Tables 4.2.6.8 and 6.1.1.4'
Sm Sm -0.1638 3.4418 'International Tables Vol C Tables 4.2.6.8 and 6.1.1.4'
F F 0.0171 0.0103 'International Tables Vol C Tables 4.2.6.8 and 6.1.1.4'
Si Si 0.0817 0.0704 'International Tables Vol C Tables 4.2.6.8 and 6.1.1.4'
Li Li -0.0003 0.0001 'International Tables Vol C Tables 4.2.6.8 and 6.1.1.4'

loop_
_geom_angle_atom_site_label_1
_geom_angle_atom_site_label_2
_geom_angle_atom_site_label_3
_geom_angle
_geom_angle_site_symmetry_1
_geom_angle_site_symmetry_3
N2 Sm1 O1 108.32(11) . 11_554
N2 Sm1 O1 108.32(11) . .
O1 Sm1 O1 143.4(2) 11_554 .
N2 Sm1 N1 126.85(14) . .
O1 Sm1 N1 77.68(14) 11_554 .
O1 Sm1 N1 80.58(14) . .
N2 Sm1 N1 126.85(14) . 11_554
O1 Sm1 N1 80.58(14) 11_554 11_554
O1 Sm1 N1 77.68(14) . 11_554
N1 Sm1 N1 106.3(3) . 11_554
N2 Sm1 Li1 127.8(2) . .
O1 Sm1 Li1 36.1(2) 11_554 .
O1 Sm1 Li1 115.0(2) . .
N1 Sm1 Li1 41.7(2) . .
N1 Sm1 Li1 90.7(3) 11_554 .
N2 Sm1 Li1 127.8(2) . 11_554
O1 Sm1 Li1 115.0(2) 11_554 11_554
O1 Sm1 Li1 36.1(2) . 11_554
N1 Sm1 Li1 90.7(3) . 11_554
N1 Sm1 Li1 41.7(2) 11_554 11_554
Li1 Sm1 Li1 104.5(5) . 11_554
N2 Sm1 Si1 25.92(4) . 11_554
O1 Sm1 Si1 114.07(11) 11_554 11_554
O1 Sm1 Si1 99.07(11) . 11_554
N1 Sm1 Si1 102.09(14) . 11_554
N1 Sm1 Si1 150.37(14) 11_554 11_554
Li1 Sm1 Si1 116.6(2) . 11_554
Li1 Sm1 Si1 130.8(2) 11_554 11_554
N2 Si1 C22 112.0(3) . .
N2 Si1 C23 110.1(3) . .
C22 Si1 C23 107.6(4) . .
N2 Si1 C24 114.4(4) . .
C22 Si1 C24 106.6(4) . .
C23 Si1 C24 105.7(4) . .
C1 O1 Li1 118.4(5) . 11_554
C1 O1 Sm1 128.2(3) . .
Li1 O1 Sm1 96.2(4) 11_554 .
C28' O2 C28 29.8(9) . .
C28' O2 C25 107.4(11) . .
C28 O2 C25 112.6(10) . .
C28' O2 C25' 111.1(11) . .
C28 O2 C25' 102.8(11) . .
C25 O2 C25' 25.1(11) . .
C28' O2 Li1 129.5(9) . .
C28 O2 Li1 129.1(8) . .
C25 O2 Li1 117.8(8) . .
C25' O2 Li1 119.5(9) . .
C16 N1 C15 117.0(5) . .
C16 N1 Li1 91.3(5) . .
C15 N1 Li1 119.6(5) . .
C16 N1 Sm1 126.3(4) . .
C15 N1 Sm1 110.0(3) . .
Li1 N1 Sm1 87.0(3) . .
Si1 N2 Si1 123.3(5) . 11_554
Si1 N2 Sm1 118.3(3) . .
Si1 N2 Sm1 118.3(3) 11_554 .
O1 C1 C6 118.5(4) . .
O1 C1 C2 121.2(4) . .
C6 C1 C2 120.3(4) . .
O1 C1 Li1 35.7(3) . 11_554
C6 C1 Li1 106.4(4) . 11_554
C2 C1 Li1 120.4(4) . 11_554
C3 C2 C1 116.1(5) . .
C3 C2 C7 121.6(5) . .
C1 C2 C7 122.3(4) . .
C2 C3 C4 124.9(5) . .
C2 C3 H3 117.6 . .
C4 C3 H3 117.6 . .
C5 C4 C3 116.0(5) . .
C5 C4 C11 122.5(5) . .
C3 C4 C11 121.5(5) . .
C4 C5 C6 122.6(5) . .
C4 C5 H5 118.7 . .
C6 C5 H5 118.7 . .
C5 C6 C1 120.1(5) . .
C5 C6 C15 120.7(5) . .
C1 C6 C15 119.2(5) . .
C8 C7 C2 112.2(5) . .
C8 C7 C9 110.4(5) . .
C2 C7 C9 109.3(5) . .
C8 C7 C10 106.3(5) . .
C2 C7 C10 112.4(5) . .
C9 C7 C10 105.9(5) . .
C7 C8 H8A 109.5 . .
C7 C8 H8B 109.5 . .
H8A C8 H8B 109.5 . .
C7 C8 H8C 109.5 . .
H8A C8 H8C 109.5 . .
H8B C8 H8C 109.5 . .
C7 C9 H9A 109.5 . .
C7 C9 H9B 109.5 . .
H9A C9 H9B 109.5 . .
C7 C9 H9C 109.5 . .
H9A C9 H9C 109.5 . .
H9B C9 H9C 109.5 . .
C7 C10 H10A 109.5 . .
C7 C10 H10B 109.5 . .
H10A C10 H10B 109.5 . .
C7 C10 H10C 109.5 . .
H10A C10 H10C 109.5 . .
H10B C10 H10C 109.5 . .
C12' C11 C13' 87.7(11) . .
C12' C11 C14 124.6(11) . .
C13' C11 C14 104.6(11) . .
C12' C11 C14' 116.6(12) . .
C13' C11 C14' 118.5(12) . .
C14 C11 C14' 15.0(10) . .
C12' C11 C4 112.5(8) . .
C13' C11 C4 109.1(10) . .
C14 C11 C4 113.5(9) . .
C14' C11 C4 110.6(10) . .
C12' C11 C12 30.1(7) . .
C13' C11 C12 116.0(11) . .
C14 C11 C12 104.4(10) . .
C14' C11 C12 92.3(11) . .
C4 C11 C12 109.3(7) . .
C12' C11 C13 103.4(11) . .
C13' C11 C13 15.9(10) . .
C14 C11 C13 93.1(10) . .
C14' C11 C13 107.9(10) . .
C4 C11 C13 104.8(9) . .
C12 C11 C13 130.7(11) . .
N1 C15 C6 115.3(5) . .
N1 C15 H15A 108.5 . .
C6 C15 H15A 108.5 . .
N1 C15 H15B 108.5 . .
C6 C15 H15B 108.5 . .
H15A C15 H15B 107.5 . .
C21 C16 N1 117.5(5) . .
C21 C16 C17 116.4(6) . .
N1 C16 C17 126.0(5) . .
C18 C17 C16 121.2(7) . .
C18 C17 H17 119.4 . .
C16 C17 H17 119.4 . .
C19 C18 C17 119.6(7) . .
C19 C18 H18 120.2 . .
C17 C18 H18 120.2 . .
C18 C19 F1 118.9(7) . .
C18 C19 C20 122.9(7) . .
F1 C19 C20 118.2(8) . .
C19 C20 C21 117.0(7) . .
C19 C20 H20 121.5 . .
C21 C20 H20 121.5 . .
C20 C21 C16 122.8(6) . .
C20 C21 H21 118.6 . .
C16 C21 H21 118.6 . .
Si1 C22 H22A 109.5 . .
Si1 C22 H22B 109.5 . .
H22A C22 H22B 109.5 . .
Si1 C22 H22C 109.5 . .
H22A C22 H22C 109.5 . .
H22B C22 H22C 109.5 . .
Si1 C23 H23A 109.5 . .
Si1 C23 H23B 109.5 . .
H23A C23 H23B 109.5 . .
Si1 C23 H23C 109.5 . .
H23A C23 H23C 109.5 . .
H23B C23 H23C 109.5 . .
Si1 C24 H24A 109.5 . .
Si1 C24 H24B 109.5 . .
H24A C24 H24B 109.5 . .
Si1 C24 H24C 109.5 . .
H24A C24 H24C 109.5 . .
H24B C24 H24C 109.5 . .
O2 C25 C26 109.9(12) . .
C25 C26 C27 101.1(13) . .
C26 C27 C28 110.9(13) . .
O2 C28 C27 97.2(10) . .
O2 C25' C26' 102.5(14) . .
C27' C26' C25' 101.1(17) . .
C26' C27' C28' 99.6(16) . .
O2 C28' C27' 97.9(12) . .
O1 Li1 O2 130.7(7) 11_554 .
O1 Li1 N1 98.7(5) 11_554 .
O2 Li1 N1 121.8(6) . .
O1 Li1 C1 25.8(2) 11_554 11_554
O2 Li1 C1 104.8(5) . 11_554
N1 Li1 C1 119.4(5) . 11_554
O1 Li1 Sm1 47.7(2) 11_554 .
O2 Li1 Sm1 151.0(6) . .
N1 Li1 Sm1 51.2(2) . .
C1 Li1 Sm1 69.0(3) 11_554 .

loop_
_geom_bond_atom_site_label_1
_geom_bond_atom_site_label_2
_geom_bond_distance
_geom_bond_site_symmetry_2
Sm1 N2 2.291(8) .
Sm1 O1 2.294(4) 11_554
Sm1 O1 2.294(4) .
Sm1 N1 2.407(5) .
Sm1 N1 2.407(5) 11_554
Sm1 Li1 3.083(10) .
Sm1 Li1 3.083(10) 11_554
Sm1 Si1 3.452(3) 11_554
Si1 N2 1.714(4) .
Si1 C22 1.878(7) .
Si1 C23 1.879(8) .
Si1 C24 1.884(7) .
F1 C19 1.370(8) .
O1 C1 1.364(6) .
O1 Li1 1.828(11) 11_554
O2 C28' 1.440(9) .
O2 C28 1.440(9) .
O2 C25 1.452(9) .
O2 C25' 1.453(9) .
O2 Li1 1.863(11) .
N1 C16 1.404(8) .
N1 C15 1.460(7) .
N1 Li1 2.056(11) .
N2 Si1 1.714(4) 11_554
C1 C6 1.396(7) .
C1 C2 1.424(7) .
C1 Li1 2.753(12) 11_554
C2 C3 1.392(7) .
C2 C7 1.525(7) .
C3 C4 1.407(8) .
C3 H3 0.9400 .
C4 C5 1.377(7) .
C4 C11 1.548(9) .
C5 C6 1.386(8) .
C5 H5 0.9400 .
C6 C15 1.524(7) .
C7 C8 1.516(8) .
C7 C9 1.537(9) .
C7 C10 1.556(8) .
C8 H8A 0.9700 .
C8 H8B 0.9700 .
C8 H8C 0.9700 .
C9 H9A 0.9700 .
C9 H9B 0.9700 .
C9 H9C 0.9700 .
C10 H10A 0.9700 .
C10 H10B 0.9700 .
C10 H10C 0.9700 .
C11 C12' 1.482(13) .
C11 C13' 1.476(15) .
C11 C14 1.498(15) .
C11 C14' 1.527(15) .
C11 C12 1.555(13) .
C11 C13 1.579(15) .
C15 H15A 0.9800 .
C15 H15B 0.9800 .
C16 C21 1.388(9) .
C16 C17 1.410(8) .
C17 C18 1.374(10) .
C17 H17 0.9400 .
C18 C19 1.340(11) .
C18 H18 0.9400 .
C19 C20 1.377(10) .
C20 C21 1.389(10) .
C20 H20 0.9400 .
C21 H21 0.9400 .
C22 H22A 0.9700 .
C22 H22B 0.9700 .
C22 H22C 0.9700 .
C23 H23A 0.9700 .
C23 H23B 0.9700 .
C23 H23C 0.9700 .
C24 H24A 0.9700 .
C24 H24B 0.9700 .
C24 H24C 0.9700 .
C25 C26 1.486(16) .
C26 C27 1.523(16) .
C27 C28 1.594(16) .
C25' C26' 1.485(17) .
C26' C27' 1.452(17) .
C27' C28' 1.556(17) .
Li1 O1 1.828(11) 11_554
Li1 C1 2.753(12) 11_554
